data_7055749
loop_
_publ_author_name
'Yao, Zi-Jian'
'Li, Kuan'
'Zhang, Jian-Yong'
'Deng, Wei'

_publ_section_title
;
 [NO]- and [NN]-coordination mode rhodium complexes based on a flexible
 ligand: synthesis, reactivity and catalytic activity
;
_journal_issue 10
_journal_name_full 'New J. Chem.'
_journal_page_first 8753
_journal_paper_doi 10.1039/C6NJ02416E
_journal_volume 40
_journal_year 2016
_chemical_formula_sum 'C16 H18 N3 O Rh'
_chemical_formula_weight 371.24
_chemical_name_systematic
; 
 ? 
;
_space_group_IT_number 14
_symmetry_cell_setting monoclinic
_symmetry_space_group_name_Hall '-P 2yn'
_symmetry_space_group_name_H-M 'P 1 21/n 1'
_atom_sites_solution_hydrogens geom
_atom_sites_solution_primary direct
_atom_sites_solution_secondary difmap
_audit_creation_method SHELXL-97
_audit_update_record
;
2016-04-20 deposited with the CCDC.
2016-08-31 downloaded from the CCDC.
;
_cell_angle_alpha 90.00
_cell_angle_beta 113.9866(6)
_cell_angle_gamma 90.00
_cell_formula_units_Z 4
_cell_length_a 10.9656(5)
_cell_length_b 10.4739(5)
_cell_length_c 13.1256(6)
_cell_measurement_reflns_used 9859
_cell_measurement_temperature 100(2)
_cell_measurement_theta_max 28.30
_cell_measurement_theta_min 2.58
_cell_volume 1377.32(11)
_computing_cell_refinement 'Bruker SAINT'
_computing_data_collection 'Bruker APEX2'
_computing_data_reduction 'Bruker SAINT'
_computing_molecular_graphics 'Bruker SHELXTL'
_computing_publication_material 'Bruker SHELXTL'
_computing_structure_refinement 'SHELXL-97 (Sheldrick, 2008)'
_computing_structure_solution 'SHELXS-97 (Sheldrick, 2008)'
_diffrn_ambient_temperature 100(2)
_diffrn_measured_fraction_theta_full 1.000
_diffrn_measured_fraction_theta_max 1.000
_diffrn_measurement_device_type 'Bruker APEX-II CCD'
_diffrn_measurement_method '\f and \w scans'
_diffrn_radiation_monochromator graphite
_diffrn_radiation_source 'fine-focus sealed tube'
_diffrn_radiation_type MoK\a
_diffrn_radiation_wavelength 0.71073
_diffrn_reflns_av_R_equivalents 0.0185
_diffrn_reflns_av_sigmaI/netI 0.0094
_diffrn_reflns_limit_h_max 14
_diffrn_reflns_limit_h_min -14
_diffrn_reflns_limit_k_max 13
_diffrn_reflns_limit_k_min -13
_diffrn_reflns_limit_l_max 17
_diffrn_reflns_limit_l_min -17
_diffrn_reflns_number 28540
_diffrn_reflns_theta_full 28.31
_diffrn_reflns_theta_max 28.31
_diffrn_reflns_theta_min 2.05
_exptl_absorpt_coefficient_mu 1.242
_exptl_absorpt_correction_T_max 0.8356
_exptl_absorpt_correction_T_min 0.5870
_exptl_absorpt_correction_type multi-scan
_exptl_absorpt_process_details SADABS
_exptl_crystal_colour yellow
_exptl_crystal_density_diffrn 1.790
_exptl_crystal_density_method 'not measured'
_exptl_crystal_description block
_exptl_crystal_F_000 752
_exptl_crystal_size_max 0.48
_exptl_crystal_size_mid 0.30
_exptl_crystal_size_min 0.15
_refine_diff_density_max 0.433
_refine_diff_density_min -0.385
_refine_diff_density_rms 0.061
_refine_ls_extinction_method none
_refine_ls_goodness_of_fit_ref 1.060
_refine_ls_hydrogen_treatment constr
_refine_ls_matrix_type full
_refine_ls_number_parameters 190
_refine_ls_number_reflns 3422
_refine_ls_number_restraints 0
_refine_ls_restrained_S_all 1.060
_refine_ls_R_factor_all 0.0172
_refine_ls_R_factor_gt 0.0167
_refine_ls_shift/su_max 0.001
_refine_ls_shift/su_mean 0.000
_refine_ls_structure_factor_coef Fsqd
_refine_ls_weighting_details 'calc w=1/[\s^2^(Fo^2^)+(0.0167P)^2^+1.4393P] where P=(Fo^2^+2Fc^2^)/3'
_refine_ls_weighting_scheme calc
_refine_ls_wR_factor_gt 0.0412
_refine_ls_wR_factor_ref 0.0415
_reflns_number_gt 3321
_reflns_number_total 3422
_reflns_threshold_expression >2sigma(I)
_cod_data_source_file c6nj02416e2.cif
_cod_data_source_block 14tnd2h
_cod_depositor_comments
;
The following automatic conversions were performed:

'_symmetry_cell_setting' value 'Monoclinic' changed to 'monoclinic'
according to
/usr/data/users/saulius/crontab/automatic-downloads/rss-feeds/RSC/lib/dictionaries/cif_core.dic
dictionary named 'cif_core.dic' version 2.4.2 from 2011-04-26.

Automatic conversion script
Id: cif_fix_values 4268 2015-11-12 08:31:59Z antanas 

 Adding full bibliography for 7055748--7055749.cif.
;
_cod_original_sg_symbol_H-M 'P 21/n'
_cod_database_code 7055749

loop_
_symmetry_equiv_pos_as_xyz
'x, y, z'
'-x+1/2, y+1/2, -z+1/2'
'-x, -y, -z'
'x-1/2, -y-1/2, z-1/2'

loop_
_atom_site_label
_atom_site_type_symbol
_atom_site_fract_x
_atom_site_fract_y
_atom_site_fract_z
_atom_site_U_iso_or_equiv
_atom_site_adp_type
_atom_site_occupancy
_atom_site_symmetry_multiplicity
_atom_site_calc_flag
_atom_site_refinement_flags
Rh1 Rh 0.309849(10) 0.163955(10) 0.497231(8) 0.01045(4) Uani 1 1 d .
O1 O 0.47806(12) 0.09968(12) 0.21948(10) 0.0237(2) Uani 1 1 d .
N1 N 0.49610(12) 0.18273(12) 0.48811(10) 0.0131(2) Uani 1 1 d .
N2 N 0.52543(12) 0.15386(12) 0.39835(10) 0.0144(2) Uani 1 1 d .
N3 N 0.24920(12) 0.05707(12) 0.35289(10) 0.0144(2) Uani 1 1 d .
C1 C 0.65196(15) 0.19231(15) 0.41748(13) 0.0171(3) Uani 1 1 d .
H1 H 0.6944 0.1830 0.3676 0.020 Uiso 1 1 calc R
C2 C 0.70649(15) 0.24642(16) 0.52099(13) 0.0186(3) Uani 1 1 d .
H2 H 0.7933 0.2817 0.5576 0.022 Uiso 1 1 calc R
C3 C 0.60644(14) 0.23862(15) 0.56144(12) 0.0166(3) Uani 1 1 d .
H3 H 0.6159 0.2693 0.6324 0.020 Uiso 1 1 calc R
C4 C 0.43695(15) 0.09991(14) 0.29346(12) 0.0155(3) Uani 1 1 d .
C5 C 0.31144(14) 0.04706(14) 0.28018(12) 0.0139(3) Uani 1 1 d .
C6 C 0.23213(16) -0.02434(15) 0.18632(13) 0.0196(3) Uani 1 1 d .
H6 H 0.2521 -0.0446 0.1242 0.023 Uiso 1 1 calc R
C7 C 0.11927(16) -0.05962(15) 0.20143(13) 0.0201(3) Uani 1 1 d .
H7 H 0.0467 -0.1092 0.1522 0.024 Uiso 1 1 calc R
C8 C 0.13338(15) -0.00765(15) 0.30362(13) 0.0185(3) Uani 1 1 d .
H8 H 0.0693 -0.0167 0.3347 0.022 Uiso 1 1 calc R
C9 C 0.10835(14) 0.21085(14) 0.46267(12) 0.0140(3) Uani 1 1 d .
H9 H 0.0439 0.1881 0.3855 0.017 Uiso 1 1 calc R
C10 C 0.14645(14) 0.10733(14) 0.53669(12) 0.0149(3) Uani 1 1 d .
H10 H 0.1046 0.0243 0.5027 0.018 Uiso 1 1 calc R
C11 C 0.17247(15) 0.12149(16) 0.65917(12) 0.0176(3) Uani 1 1 d .
H11A H 0.1441 0.0426 0.6849 0.021 Uiso 1 1 calc R
H11B H 0.1184 0.1931 0.6677 0.021 Uiso 1 1 calc R
C12 C 0.32045(15) 0.14658(15) 0.73213(12) 0.0171(3) Uani 1 1 d .
H12A H 0.3276 0.1997 0.7967 0.020 Uiso 1 1 calc R
H12B H 0.3654 0.0642 0.7612 0.020 Uiso 1 1 calc R
C13 C 0.39171(14) 0.21328(15) 0.66971(11) 0.0145(3) Uani 1 1 d .
H13 H 0.4912 0.2066 0.7068 0.017 Uiso 1 1 calc R
C14 C 0.34584(15) 0.32433(14) 0.60633(12) 0.0146(3) Uani 1 1 d .
H14 H 0.4183 0.3825 0.6066 0.018 Uiso 1 1 calc R
C15 C 0.21914(15) 0.39270(15) 0.59685(12) 0.0174(3) Uani 1 1 d .
H15A H 0.2302 0.4856 0.5896 0.021 Uiso 1 1 calc R
H15B H 0.2056 0.3785 0.6661 0.021 Uiso 1 1 calc R
C16 C 0.09462(15) 0.34656(14) 0.49650(13) 0.0164(3) Uani 1 1 d .
H16A H 0.0161 0.3518 0.5155 0.020 Uiso 1 1 calc R
H16B H 0.0784 0.4040 0.4324 0.020 Uiso 1 1 calc R

loop_
_atom_site_aniso_label
_atom_site_aniso_U_11
_atom_site_aniso_U_22
_atom_site_aniso_U_33
_atom_site_aniso_U_23
_atom_site_aniso_U_13
_atom_site_aniso_U_12
Rh1 0.00892(6) 0.01219(6) 0.01086(6) -0.00071(4) 0.00465(4) -0.00110(4)
O1 0.0238(6) 0.0325(6) 0.0197(5) -0.0001(5) 0.0139(5) 0.0044(5)
N1 0.0126(5) 0.0149(6) 0.0127(5) 0.0005(4) 0.0060(5) 0.0001(4)
N2 0.0135(6) 0.0165(6) 0.0151(6) 0.0008(4) 0.0078(5) 0.0013(4)
N3 0.0134(5) 0.0148(6) 0.0157(6) -0.0026(5) 0.0065(5) -0.0010(4)
C1 0.0138(7) 0.0199(7) 0.0203(7) 0.0022(6) 0.0098(6) 0.0011(5)
C2 0.0128(6) 0.0225(8) 0.0208(7) 0.0019(6) 0.0072(6) -0.0016(5)
C3 0.0130(6) 0.0204(7) 0.0160(7) -0.0003(5) 0.0056(5) -0.0029(5)
C4 0.0158(7) 0.0156(7) 0.0151(6) 0.0006(5) 0.0064(5) 0.0041(5)
C5 0.0144(6) 0.0140(6) 0.0137(6) -0.0014(5) 0.0061(5) 0.0022(5)
C6 0.0208(7) 0.0183(7) 0.0174(7) -0.0054(6) 0.0056(6) 0.0028(6)
C7 0.0180(7) 0.0159(7) 0.0216(7) -0.0066(6) 0.0032(6) -0.0009(6)
C8 0.0151(7) 0.0177(7) 0.0219(7) -0.0041(6) 0.0066(6) -0.0030(6)
C9 0.0083(6) 0.0191(7) 0.0144(6) -0.0006(5) 0.0045(5) 0.0004(5)
C10 0.0095(6) 0.0185(7) 0.0175(7) 0.0005(5) 0.0063(5) -0.0022(5)
C11 0.0137(6) 0.0237(7) 0.0174(7) 0.0048(6) 0.0082(6) -0.0001(6)
C12 0.0141(7) 0.0244(7) 0.0134(6) 0.0036(5) 0.0063(5) 0.0011(6)
C13 0.0112(6) 0.0209(7) 0.0112(6) -0.0020(5) 0.0043(5) -0.0018(5)
C14 0.0143(6) 0.0165(7) 0.0130(6) -0.0044(5) 0.0056(5) -0.0031(5)
C15 0.0193(7) 0.0171(7) 0.0170(7) -0.0026(5) 0.0086(6) 0.0012(6)
C16 0.0143(7) 0.0184(7) 0.0171(7) 0.0013(5) 0.0068(6) 0.0035(5)

loop_
_atom_type_symbol
_atom_type_description
_atom_type_scat_dispersion_real
_atom_type_scat_dispersion_imag
_atom_type_scat_source
C C 0.0033 0.0016 'International Tables Vol C Tables 4.2.6.8 and 6.1.1.4'
H H 0.0000 0.0000 'International Tables Vol C Tables 4.2.6.8 and 6.1.1.4'
N N 0.0061 0.0033 'International Tables Vol C Tables 4.2.6.8 and 6.1.1.4'
O O 0.0106 0.0060 'International Tables Vol C Tables 4.2.6.8 and 6.1.1.4'
Rh Rh -1.1178 0.9187 'International Tables Vol C Tables 4.2.6.8 and 6.1.1.4'

loop_
_geom_angle_atom_site_label_1
_geom_angle_atom_site_label_2
_geom_angle_atom_site_label_3
_geom_angle
N3 Rh1 N1 87.51(5)
N3 Rh1 C9 90.59(5)
N1 Rh1 C9 156.34(5)
N3 Rh1 C13 161.00(5)
N1 Rh1 C13 92.20(5)
C9 Rh1 C13 97.07(5)
N3 Rh1 C14 160.74(5)
N1 Rh1 C14 92.61(5)
C9 Rh1 C14 81.61(6)
C13 Rh1 C14 38.26(6)
N3 Rh1 C10 94.74(5)
N1 Rh1 C10 165.27(5)
C9 Rh1 C10 38.36(5)
C13 Rh1 C10 80.96(5)
C14 Rh1 C10 90.02(6)
C3 N1 N2 104.76(12)
C3 N1 Rh1 128.01(10)
N2 N1 Rh1 126.79(9)
C1 N2 N1 110.57(12)
C1 N2 C4 122.07(12)
N1 N2 C4 127.20(12)
C8 N3 C5 105.25(12)
C8 N3 Rh1 126.97(10)
C5 N3 Rh1 127.48(10)
C2 C1 N2 107.85(13)
C2 C1 H1 126.1
N2 C1 H1 126.1
C1 C2 C3 105.01(13)
C1 C2 H2 127.5
C3 C2 H2 127.5
N1 C3 C2 111.81(13)
N1 C3 H3 124.1
C2 C3 H3 124.1
O1 C4 C5 123.34(14)
O1 C4 N2 115.90(13)
C5 C4 N2 120.73(13)
N3 C5 C6 110.05(13)
N3 C5 C4 127.42(13)
C6 C5 C4 122.53(14)
C7 C6 C5 106.79(14)
C7 C6 H6 126.6
C5 C6 H6 126.6
C6 C7 C8 106.13(13)
C6 C7 H7 126.9
C8 C7 H7 126.9
N3 C8 C7 111.79(14)
N3 C8 H8 124.1
C7 C8 H8 124.1
C10 C9 C16 124.05(13)
C10 C9 Rh1 71.46(8)
C16 C9 Rh1 111.90(10)
C10 C9 H9 114.0
C16 C9 H9 114.0
Rh1 C9 H9 114.0
C9 C10 C11 122.15(14)
C9 C10 Rh1 70.18(8)
C11 C10 Rh1 114.37(9)
C9 C10 H10 114.2
C11 C10 H10 114.2
Rh1 C10 H10 114.2
C10 C11 C12 111.87(12)
C10 C11 H11A 109.2
C12 C11 H11A 109.2
C10 C11 H11B 109.2
C12 C11 H11B 109.2
H11A C11 H11B 107.9
C13 C12 C11 112.89(12)
C13 C12 H12A 109.0
C11 C12 H12A 109.0
C13 C12 H12B 109.0
C11 C12 H12B 109.0
H12A C12 H12B 107.8
C14 C13 C12 124.45(13)
C14 C13 Rh1 71.07(8)
C12 C13 Rh1 112.07(10)
C14 C13 H13 113.9
C12 C13 H13 113.9
Rh1 C13 H13 113.9
C13 C14 C15 122.35(13)
C13 C14 Rh1 70.66(8)
C15 C14 Rh1 113.64(10)
C13 C14 H14 114.3
C15 C14 H14 114.3
Rh1 C14 H14 114.3
C14 C15 C16 112.63(12)
C14 C15 H15A 109.1
C16 C15 H15A 109.1
C14 C15 H15B 109.1
C16 C15 H15B 109.1
H15A C15 H15B 107.8
C9 C16 C15 112.71(12)
C9 C16 H16A 109.1
C15 C16 H16A 109.1
C9 C16 H16B 109.1
C15 C16 H16B 109.1
H16A C16 H16B 107.8

loop_
_geom_bond_atom_site_label_1
_geom_bond_atom_site_label_2
_geom_bond_distance
Rh1 N3 2.0641(12)
Rh1 N1 2.1031(12)
Rh1 C9 2.1247(14)
Rh1 C13 2.1321(14)
Rh1 C14 2.1374(14)
Rh1 C10 2.1413(14)
O1 C4 1.2256(18)
N1 C3 1.3364(19)
N1 N2 1.3752(17)
N2 C1 1.3664(19)
N2 C4 1.4387(19)
N3 C8 1.3501(19)
N3 C5 1.3847(18)
C1 C2 1.365(2)
C1 H1 0.9500
C2 C3 1.402(2)
C2 H2 0.9500
C3 H3 0.9500
C4 C5 1.427(2)
C5 C6 1.401(2)
C6 C7 1.381(2)
C6 H6 0.9500
C7 C8 1.397(2)
C7 H7 0.9500
C8 H8 0.9500
C9 C10 1.402(2)
C9 C16 1.515(2)
C9 H9 1.0000
C10 C11 1.522(2)
C10 H10 1.0000
C11 C12 1.535(2)
C11 H11A 0.9900
C11 H11B 0.9900
C12 C13 1.513(2)
C12 H12A 0.9900
C12 H12B 0.9900
C13 C14 1.399(2)
C13 H13 1.0000
C14 C15 1.522(2)
C14 H14 1.0000
C15 C16 1.540(2)
C15 H15A 0.9900
C15 H15B 0.9900
C16 H16A 0.9900
C16 H16B 0.9900
